data_2103162
loop_
_publ_author_name
'Marsh, Richard E.'
'Kapon, Moshe'
'Hu, Shengzhi'
'Herbstein, Frank H.'

_publ_section_title
;
 Some 60 new space-group corrections
;
_journal_issue 1
_journal_name_full 'Acta Crystallographica Section B'
_journal_page_first 62
_journal_page_last 77
_journal_paper_doi 10.1107/S0108768101017128
_journal_volume 58
_journal_year 2002
_chemical_formula_moiety '(C42 H70 O35)2 (C13 H26 O2) 19.5(H2 O)'
_chemical_formula_sum 'C97 H205 O91.5'
_chemical_name_systematic '(?-cyclodextrin)2. [tridecanoic acid].19.5H2O '
_space_group_IT_number 5
_symmetry_cell_setting monoclinic
_symmetry_space_group_name_Hall 'C 2y'
_symmetry_space_group_name_H-M 'C 1 2 1'
_cell_angle_alpha 90.00
_cell_angle_beta 108.95
_cell_angle_gamma 90.00
_cell_length_a 19.363
_cell_length_b 24.597
_cell_length_c 15.937
_cell_volume 7178.963
_cod_data_source_file bm0047.cif
_cod_data_source_block CSD_CIF_Table_1S
_cod_original_sg_symbol_H-M ' C2  '
_cod_original_formula_sum '(C42H70O35)2.(C13H26O2).19.5H2O '
_cod_database_code 2103162

loop_
_symmetry_equiv_pos_as_xyz
x,y,z
-x,y,-z
1/2+x,1/2+y,z
1/2-x,1/2+y,-z

loop_
_atom_site_label
_atom_site_fract_x
_atom_site_fract_y
_atom_site_fract_z
_atom_site_occupancy
_atom_site_type_symbol
_atom_site_attached_hydrogens
CA11 .0568 .1987 .2532 1.00 C ?
CA21 .0949 .2045 .1866 1.00 C ?
OA21 .0438 .2157 .1012 1.00 O ?
CA31 .1382 .1533 .1846 1.00 C ?
OA31 .1796 .1614 .1245 1.00 O ?
CA41 .1893 .1426 .2760 1.00 C ?
CA51 .1478 .1378 .3404 1.00 C ?
OA41 .2273 .0922 .2728 1.00 O ?
OA51 .1045 .1858 .3386 1.00 O ?
CA61 .1934 .1296 .4367 1.00 C ?
OA61 .2386 .1709 .4708 1.00 O ?
CA12 .3052 .0906 .3105 1.00 C ?
CA22 .3341 .0693 .2414 1.00 C ?
OA22 .3129 .1023 .1636 1.00 O ?
CA32 .3110 .0097 .2208 1.00 C ?
OA32 .3427 -.0120 .1582 1.00 O ?
CA42 .3345 -.0202 .3047 1.00 C ?
CA52 .3048 .0025 .3716 1.00 C ?
OA42 .3050 -.0762 .2834 1.00 O ?
OA52 .3264 .0594 .3864 1.00 O ?
CA62 .3272 -.0236 .4602 1.00 C ?
OA62 .4024 -.0258 .4989 1.00 O ?
CA13 .3540 -.1215 .3090 1.00 C ?
CA23 .3377 -.1562 .2271 1.00 C ?
OA23 .3515 -.1286 .1568 1.00 O ?
CA33 .2600 -.1774 .2016 1.00 C ?
OA33 .2461 -.2143 .1290 1.00 O ?
OA43 .1720 -.2193 .2548 1.00 O ?
CB43 -.2505 -.2064 -.2806 1.00 C ?
CA53 .2720 -.1711 .3626 1.00 C ?
OA53 .3446 -.1500 .3795 1.00 O ?
CA63 .2742 -.2020 .4469 1.00 C ?
OA63 .3257 -.2455 .4648 1.00 O ?
CA14 .1516 -.2729 .2697 1.00 C ?
CA24 .1006 -.2943 .1852 1.00 C ?
OA24 .1344 -.2942 .1177 1.00 O ?
CA34 .0298 -.2630 .1566 1.00 C ?
OA34 -.0202 -.2870 .0776 1.00 O ?
CA44 -.0034 -.2623 .2306 1.00 C ?
CA54 .0512 -.2402 .3134 1.00 C ?
OA44 -.0687 -.2308 .2036 1.00 O ?
OA54 .1174 -.2721 .3370 1.00 O ?
CA64 .0225 -.2450 .3916 1.00 C ?
OA64 .0028 -.2928 .4096 .66 O ?
OA64' .0748 -.2318 .4700 .34 O ?
CA15 -.1343 -.2554 .2076 1.00 C ?
CA25 -.1926 -.2469 .1197 1.00 C ?
OA25 -.1724 -.2700 .0494 1.00 O ?
CA35 -.2069 -.1868 .1052 1.00 C ?
OA35 -.2667 -.1778 .0250 1.00 O ?
CA45 -.2284 -.1643 .1822 1.00 C ?
CA55 -.1682 -.1755 .2699 1.00 C ?
OA45 -.2330 -.1058 .1690 1.00 O ?
OA55 -.1541 -.2333 .2777 1.00 O ?
CA65 -.1944 -.1631 .3484 1.00 C ?
OA65 -.2548 -.1945 .3508 .72 O ?
OA65' -.1470 -.1755 .4276 .28 O ?
CA16 -.2989 .0788 .1716 1.00 C ?
CA26 -.3270 -.0447 .0910 1.00 C ?
OA26 -.3428 -.0766 .0118 1.00 O ?
CA36 -.2740 .0002 .0910 1.00 C ?
OA36 -.3038 .0348 .0160 1.00 O ?
CA46 -.2578 .0324 .1752 1.00 C ?
CA56 -.2318 -.0042 .2561 1.00 C ?
OA46 -.2008 .0707 .1780 1.00 O ?
OA56 -.2832 -.0476 .2493 1.00 O ?
CA66 -.2300 .0250 .3390 1.00 C ?
OA66 -.3002 .0432 .3395 .69 O ?
OA66' -.1832 -.0068 .4130 .31 O ?
CA17 -.2160 .1280 .1865 1.00 C ?
CA27 -.1973 .1572 .1131 1.00 C ?
OA27 -.2441 .1397 .0278 1.00 O ?
CA37 -.1189 .1506 .1228 1.00 C ?
OA37 -.1007 .1802 .0550 1.00 O ?
CA47 -.0735 .1708 .2128 1.00 C ?
CA57 -.0934 .1424 .2856 1.00 C ?
OA47 .0028 .1566 .2253 1.00 O ?
OA57 -.1718 .1478 .2692 1.00 O ?
CA67 -.0577 .1670 .3768 1.00 C ?
OA67 -.0693 .2244 .3786 1.00 O ?
O61A1 -.1488 -.2898 .4350 .41 O ?
O61A2 -.1325 -.3825 -.4275 .74 O ?
O62A1 .4184 -.0440 -.3218 .84 O ?
O65A -.3947 -.1542 .3025 1.0 O ?
O67A .0447 .2988 .4188 .98 O ?
O21A .0900 .3004 .0246 .94 O ?
O22A2 -.0611 -.3941 .1265 .61 O ?
O23A .4844 -.1640 .1518 .95 O ?
O24A .5840 .1050 .0450 .63 O ?
O26A2 .5082 -.0728 -.0435 .49 O ?
O62A2 .0000 .3898 .5000 .94 O ?
O62B2 -.5000 .0635 .5000 .68 O ?
O64A -.4795 .0910 .3746 .35 O ?
O32A -.5210 -.0375 .0956 .16 O ?
O32B -.4890 -.0215 -.1434 .50 O ?
W2 -.4915 .0010 .1706 .59 O 2
W3 -.5705 .1030 .0176 .50 O 2
W4 -.4395 .0680 .2806 .41 O 2
O2A .0095 -.0120 .3856 1.00 O ?
O1A .0425 -.0930 .4286 1.00 O ?
C1A .0285 -.0580 .3696 1.00 C ?
C2A .0295 -.0720 .2776 1.00 C ?
C3A .0585 -.0220 .2386 1.00 C ?
C4A .0665 -.0360 .1486 1.00 C ?
C5A -.0015 -.0660 .0926 1.00 C ?
C6A -.0600 -.0235 .0446 1.00 C ?
C7A -.1215 -.0510 -.0294 1.00 C ?
C8A -.1065 -.0450 -.1174 1.00 C ?
C9A -.0375 -.0780 -.1134 1.00 C ?
C10A .0020 -.0505 -.1724 1.00 C ?
C11A -.0545 -.0200 -.2464 1.00 C ?
C12A -.0550 -.0425 -.3374 1.00 C ?
C13A -.1265 -.0260 -.4094 1.00 C ?
O1B .0315 -.0690 -.4234 1.00 O ?
O2B -.0415 -.0030 -.4734 1.00 O ?
C1B -.0170 -.0385 -.4184 1.00 C ?
C2B -.0440 -.0435 -.3384 1.00 C ?
C3B .0045 -.0830 -.2704 1.00 C ?
C4B .0020 -.0675 -.1784 1.00 C ?
C5B .0760 -.0785 -.1104 1.00 C ?
C6B .0665 -.0830 -.0194 1.00 C ?
C7B -.0130 -.0695 -.0284 1.00 C ?
C8B -.0250 -.0805 .0606 1.00 C ?
C9B .0460 -.0685 .1366 1.00 C ?
C10B .0300 -.0255 .1976 1.00 C ?
C11B .0305 -.0520 .2856 1.00 C ?
C12B .0980 -.0325 .3616 1.00 C ?
C13B .1275 -.0800 .4266 1.00 C ?

loop_
_atom_type_symbol
C
O
W
